data_7033530
loop_
_publ_author_name
'Basu, Debashis'
'Allard, Marco M.'
'Xavier, Fernando R.'
'Heeg, Mary Jane'
'Schlegel, H. Bernhard'
'Verani, Claudio N.'

_publ_section_title
;
 Modulation of electronic and redox properties in phenolate-rich
 cobalt(iii) complexes and their implications for catalytic proton
 reduction.
;
_journal_issue 7
_journal_name_full 'Dalton transactions (Cambridge, England : 2003)'
_journal_page_first 3454
_journal_page_last 3466
_journal_paper_doi 10.1039/c4dt03337j
_journal_volume 44
_journal_year 2015
_chemical_formula_sum 'C28 H19 Cl6 Co N2 O4'
_chemical_formula_weight 719.08
_chemical_name_systematic
; 
 ? 
;
_space_group_IT_number 15
_symmetry_cell_setting monoclinic
_symmetry_space_group_name_Hall '-C 2yc'
_symmetry_space_group_name_H-M 'C 1 2/c 1'
_atom_sites_solution_hydrogens geom
_atom_sites_solution_primary direct
_atom_sites_solution_secondary difmap
_audit_block_doi 10.5517/cc12z7z8
_audit_creation_method SHELXL-97
_audit_update_record
;
2014-07-03 deposited with the CCDC.
2015-01-07 downloaded from the CCDC.
;
_cell_angle_alpha 90.00
_cell_angle_beta 116.109(3)
_cell_angle_gamma 90.00
_cell_formula_units_Z 8
_cell_length_a 22.0260(10)
_cell_length_b 12.9174(6)
_cell_length_c 22.6310(12)
_cell_measurement_reflns_used 8104
_cell_measurement_temperature 100(2)
_cell_measurement_theta_max 27.6
_cell_measurement_theta_min 2.4
_cell_volume 5781.9(5)
_computing_cell_refinement 'Bruker APEX2'
_computing_data_collection 'Bruker APEX2'
_computing_data_reduction 'Bruker APEX2'
_computing_molecular_graphics SHELXTL-Plus
_computing_publication_material SHELXL-97
_computing_structure_refinement 'SHELXL-97 (Sheldrick, 1997)'
_computing_structure_solution 'SHELXS-97 (Sheldrick, 1990)'
_diffrn_ambient_temperature 100(2)
_diffrn_measured_fraction_theta_full 0.997
_diffrn_measured_fraction_theta_max 0.997
_diffrn_measurement_method 'Bruker APEX2'
_diffrn_radiation_monochromator graphite
_diffrn_radiation_source 'fine-focus sealed tube'
_diffrn_radiation_type MoK\a
_diffrn_radiation_wavelength 0.71073
_diffrn_reflns_av_R_equivalents 0.0734
_diffrn_reflns_av_sigmaI/netI 0.0495
_diffrn_reflns_limit_h_max 26
_diffrn_reflns_limit_h_min -29
_diffrn_reflns_limit_k_max 17
_diffrn_reflns_limit_k_min 0
_diffrn_reflns_limit_l_max 30
_diffrn_reflns_limit_l_min 0
_diffrn_reflns_number 106022
_diffrn_reflns_theta_full 28.27
_diffrn_reflns_theta_max 28.27
_diffrn_reflns_theta_min 1.88
_exptl_absorpt_coefficient_mu 1.187
_exptl_absorpt_correction_T_max 0.9257
_exptl_absorpt_correction_T_min 0.5444
_exptl_absorpt_correction_type multi-scan
_exptl_absorpt_process_details 'SADABS, Sheldrick, 1997'
_exptl_crystal_colour dark
_exptl_crystal_density_diffrn 1.652
_exptl_crystal_density_method 'not measured'
_exptl_crystal_description needles
_exptl_crystal_F_000 2896
_exptl_crystal_size_max 0.58
_exptl_crystal_size_mid 0.09
_exptl_crystal_size_min 0.07
_refine_diff_density_max 1.285
_refine_diff_density_min -1.037
_refine_diff_density_rms 0.092
_refine_ls_extinction_method none
_refine_ls_goodness_of_fit_ref 0.974
_refine_ls_hydrogen_treatment constr
_refine_ls_matrix_type full
_refine_ls_number_parameters 371
_refine_ls_number_reflns 7148
_refine_ls_number_restraints 0
_refine_ls_restrained_S_all 0.974
_refine_ls_R_factor_all 0.0670
_refine_ls_R_factor_gt 0.0439
_refine_ls_shift/su_max 0.001
_refine_ls_shift/su_mean 0.000
_refine_ls_structure_factor_coef Fsqd
_refine_ls_weighting_details 'calc w=1/[\s^2^(Fo^2^)+(0.0623P)^2^+14.8040P] where P=(Fo^2^+2Fc^2^)/3'
_refine_ls_weighting_scheme calc
_refine_ls_wR_factor_gt 0.1092
_refine_ls_wR_factor_ref 0.1221
_reflns_number_gt 5359
_reflns_number_total 7148
_reflns_threshold_expression >2sigma(I)
_cod_data_source_file c4dt03337j2.cif
_cod_data_source_block nasu
_cod_depositor_comments
;
The following automatic conversions were performed:

'_exptl_absorpt_correction_type' value 'Multi-scan' changed to
'multi-scan' according to
/usr/data/users/saulius/crontab/automatic-downloads/rss-feeds/RSC/lib/dictionaries/cif_core.dic
dictionary named 'cif_core.dic' version 2.4.2 from 2011-04-26.

Automatic conversion script
Id: cif_fix_values 2935 2014-11-11 08:27:57Z andrius 

 Adding full bibliography for 7033529--7033530.cif.
;
_cod_original_sg_symbol_H-M C2/c
_cod_database_code 7033530

loop_
_symmetry_equiv_pos_as_xyz
'x, y, z'
'-x, y, -z+1/2'
'x+1/2, y+1/2, z'
'-x+1/2, y+1/2, -z+1/2'
'-x, -y, -z'
'x, -y, z-1/2'
'-x+1/2, -y+1/2, -z'
'x+1/2, -y+1/2, z-1/2'

loop_
_atom_site_label
_atom_site_type_symbol
_atom_site_fract_x
_atom_site_fract_y
_atom_site_fract_z
_atom_site_U_iso_or_equiv
_atom_site_adp_type
_atom_site_occupancy
_atom_site_symmetry_multiplicity
_atom_site_calc_flag
_atom_site_refinement_flags
Co1 Co 0.374548(17) 0.70366(3) 0.159134(17) 0.01893(10) Uani 1 1 d .
O1 O 0.40090(10) 0.83458(16) 0.14361(9) 0.0217(4) Uani 1 1 d .
C1 C 0.40110(13) 0.8635(2) 0.08882(13) 0.0211(6) Uani 1 1 d .
C2 C 0.43057(14) 0.9598(2) 0.08629(13) 0.0235(6) Uani 1 1 d .
C3 C 0.43090(15) 0.9970(2) 0.02973(15) 0.0274(6) Uani 1 1 d .
H3 H 0.4518 1.0614 0.0300 0.033 Uiso 1 1 calc R
C4 C 0.40019(15) 0.9394(2) -0.02853(14) 0.0259(6) Uani 1 1 d .
C5 C 0.37139(14) 0.8473(2) -0.02927(14) 0.0247(6) Uani 1 1 d .
H5 H 0.3513 0.8088 -0.0690 0.030 Uiso 1 1 calc R
C6 C 0.37074(14) 0.8072(2) 0.02864(14) 0.0227(6) Uani 1 1 d .
C7 C 0.33548(14) 0.7130(2) 0.02269(13) 0.0226(6) Uani 1 1 d .
H7 H 0.3126 0.6841 -0.0201 0.027 Uiso 1 1 calc R
N1 N 0.33165(11) 0.66281(19) 0.07051(11) 0.0210(5) Uani 1 1 d .
C8 C 0.29284(13) 0.5703(2) 0.05926(14) 0.0232(6) Uani 1 1 d .
C9 C 0.25333(14) 0.5266(2) -0.00213(15) 0.0272(6) Uani 1 1 d .
H9 H 0.2486 0.5604 -0.0412 0.033 Uiso 1 1 calc R
C10 C 0.22113(15) 0.4333(3) -0.00540(15) 0.0315(7) Uani 1 1 d .
H10 H 0.1950 0.4023 -0.0470 0.038 Uiso 1 1 calc R
C11 C 0.22642(15) 0.3843(3) 0.05145(16) 0.0318(7) Uani 1 1 d .
H11 H 0.2038 0.3205 0.0485 0.038 Uiso 1 1 calc R
C12 C 0.26477(14) 0.4286(3) 0.11234(15) 0.0285(7) Uani 1 1 d .
H12 H 0.2683 0.3959 0.1513 0.034 Uiso 1 1 calc R
C13 C 0.29802(13) 0.5212(2) 0.11592(14) 0.0237(6) Uani 1 1 d .
N2 N 0.34740(11) 0.56589(19) 0.17840(11) 0.0215(5) Uani 1 1 d .
C14 C 0.40731(14) 0.4926(2) 0.20517(14) 0.0233(6) Uani 1 1 d .
H14A H 0.4417 0.5197 0.2477 0.028 Uiso 1 1 calc R
H14B H 0.3922 0.4243 0.2136 0.028 Uiso 1 1 calc R
C15 C 0.43900(13) 0.4789(2) 0.15924(13) 0.0216(6) Uani 1 1 d .
C16 C 0.44709(15) 0.3818(2) 0.13700(14) 0.0276(6) Uani 1 1 d .
H16 H 0.4281 0.3220 0.1467 0.033 Uiso 1 1 calc R
C17 C 0.48344(17) 0.3740(2) 0.10036(15) 0.0304(7) Uani 1 1 d .
C18 C 0.51024(16) 0.4595(3) 0.08414(15) 0.0296(7) Uani 1 1 d .
H18 H 0.5345 0.4524 0.0585 0.035 Uiso 1 1 calc R
C19 C 0.50135(14) 0.5560(2) 0.10580(14) 0.0235(6) Uani 1 1 d .
C20 C 0.46602(13) 0.5678(2) 0.14433(13) 0.0213(6) Uani 1 1 d .
O2 O 0.46116(9) 0.65894(15) 0.16932(9) 0.0209(4) Uani 1 1 d .
C21 C 0.32193(14) 0.5724(2) 0.22971(14) 0.0243(6) Uani 1 1 d .
H21A H 0.3603 0.5910 0.2721 0.029 Uiso 1 1 calc R
H21B H 0.3062 0.5028 0.2350 0.029 Uiso 1 1 calc R
C22 C 0.26572(14) 0.6481(2) 0.21643(14) 0.0241(6) Uani 1 1 d .
C23 C 0.22433(15) 0.6280(3) 0.24713(15) 0.0284(6) Uani 1 1 d .
H23 H 0.2307 0.5663 0.2720 0.034 Uiso 1 1 calc R
C24 C 0.17414(16) 0.6964(3) 0.24190(16) 0.0296(7) Uani 1 1 d .
C25 C 0.16380(15) 0.7860(3) 0.20601(15) 0.0294(7) Uani 1 1 d .
H25 H 0.1289 0.8329 0.2018 0.035 Uiso 1 1 calc R
C26 C 0.20550(14) 0.8063(2) 0.17609(14) 0.0250(6) Uani 1 1 d .
C27 C 0.25745(13) 0.7385(2) 0.17956(13) 0.0226(6) Uani 1 1 d .
O3 O 0.29196(9) 0.76394(16) 0.14682(10) 0.0240(4) Uani 1 1 d .
O4 O 0.41714(9) 0.73912(15) 0.25305(9) 0.0211(4) Uani 1 1 d .
H04 H 0.4597 0.7202 0.2743 0.050 Uiso 1 1 d .
C28 C 0.41045(16) 0.8407(3) 0.27539(15) 0.0301(7) Uani 1 1 d .
H28A H 0.4236 0.8928 0.2517 0.036 Uiso 1 1 calc R
H28B H 0.4398 0.8465 0.3227 0.036 Uiso 1 1 calc R
H28C H 0.3634 0.8522 0.2670 0.036 Uiso 1 1 calc R
Cl1 Cl 0.46572(4) 1.03324(6) 0.15738(3) 0.02833(17) Uani 1 1 d .
Cl2 Cl 0.39809(4) 0.99077(7) -0.10063(4) 0.03285(18) Uani 1 1 d .
Cl3 Cl 0.49842(5) 0.25290(7) 0.07587(5) 0.0445(2) Uani 1 1 d .
Cl4 Cl 0.53565(4) 0.66366(6) 0.08637(4) 0.02921(17) Uani 1 1 d .
Cl5 Cl 0.12288(5) 0.66813(7) 0.28033(5) 0.0428(2) Uani 1 1 d .
Cl6 Cl 0.19159(4) 0.91981(6) 0.13041(4) 0.02974(17) Uani 1 1 d .

loop_
_atom_site_aniso_label
_atom_site_aniso_U_11
_atom_site_aniso_U_22
_atom_site_aniso_U_33
_atom_site_aniso_U_23
_atom_site_aniso_U_13
_atom_site_aniso_U_12
Co1 0.01741(18) 0.0255(2) 0.01498(18) 0.00002(14) 0.00811(14) 0.00042(14)
O1 0.0240(10) 0.0260(11) 0.0171(9) -0.0007(8) 0.0109(8) -0.0011(8)
C1 0.0187(12) 0.0284(15) 0.0170(13) 0.0024(11) 0.0087(10) 0.0049(11)
C2 0.0252(13) 0.0283(15) 0.0177(13) -0.0013(11) 0.0101(11) 0.0022(11)
C3 0.0297(15) 0.0284(16) 0.0258(15) 0.0023(12) 0.0136(13) -0.0016(12)
C4 0.0272(14) 0.0352(17) 0.0171(13) 0.0038(12) 0.0112(11) 0.0009(12)
C5 0.0258(14) 0.0324(16) 0.0158(13) -0.0015(11) 0.0092(11) 0.0017(12)
C6 0.0235(13) 0.0270(15) 0.0183(13) 0.0022(11) 0.0100(11) 0.0039(11)
C7 0.0226(13) 0.0305(16) 0.0145(12) -0.0011(11) 0.0080(10) 0.0028(11)
N1 0.0181(11) 0.0268(13) 0.0176(11) -0.0011(9) 0.0074(9) 0.0010(9)
C8 0.0181(12) 0.0313(16) 0.0217(14) -0.0026(12) 0.0100(11) -0.0005(11)
C9 0.0226(13) 0.0361(18) 0.0236(14) -0.0023(12) 0.0106(11) -0.0016(12)
C10 0.0264(14) 0.0377(18) 0.0271(16) -0.0083(13) 0.0089(12) -0.0026(13)
C11 0.0280(15) 0.0311(17) 0.0346(17) -0.0025(14) 0.0122(13) -0.0068(13)
C12 0.0243(14) 0.0336(17) 0.0277(15) 0.0019(13) 0.0115(12) -0.0013(12)
C13 0.0176(12) 0.0320(16) 0.0196(13) -0.0024(11) 0.0063(11) 0.0001(11)
N2 0.0189(11) 0.0286(13) 0.0174(11) -0.0005(9) 0.0085(9) -0.0016(9)
C14 0.0228(13) 0.0254(15) 0.0220(14) 0.0035(11) 0.0103(11) 0.0022(11)
C15 0.0189(12) 0.0282(15) 0.0158(12) 0.0019(11) 0.0059(10) 0.0013(11)
C16 0.0295(15) 0.0286(16) 0.0241(14) 0.0017(12) 0.0111(12) 0.0004(12)
C17 0.0412(17) 0.0244(16) 0.0274(15) -0.0024(12) 0.0168(14) 0.0056(13)
C18 0.0312(15) 0.0356(17) 0.0247(15) 0.0011(13) 0.0149(12) 0.0058(13)
C19 0.0234(13) 0.0284(16) 0.0193(13) 0.0027(11) 0.0101(11) 0.0025(11)
C20 0.0170(12) 0.0293(15) 0.0153(12) -0.0002(11) 0.0051(10) 0.0033(11)
O2 0.0172(9) 0.0274(11) 0.0176(9) -0.0025(8) 0.0073(7) 0.0012(8)
C21 0.0238(13) 0.0308(16) 0.0214(14) 0.0008(12) 0.0129(11) -0.0022(12)
C22 0.0210(13) 0.0323(16) 0.0209(14) -0.0037(12) 0.0109(11) -0.0036(11)
C23 0.0323(15) 0.0324(17) 0.0249(15) -0.0032(12) 0.0166(12) -0.0042(13)
C24 0.0302(15) 0.0393(18) 0.0296(16) -0.0054(13) 0.0226(13) -0.0042(13)
C25 0.0259(14) 0.0378(18) 0.0296(16) -0.0076(13) 0.0168(12) 0.0010(13)
C26 0.0237(13) 0.0312(16) 0.0197(13) -0.0054(12) 0.0091(11) -0.0021(12)
C27 0.0192(13) 0.0325(16) 0.0165(13) -0.0060(11) 0.0083(10) -0.0031(11)
O3 0.0195(9) 0.0333(12) 0.0225(10) 0.0034(8) 0.0124(8) 0.0036(8)
O4 0.0207(9) 0.0278(11) 0.0161(9) -0.0005(8) 0.0092(7) 0.0027(8)
C28 0.0310(15) 0.0346(17) 0.0229(15) -0.0073(13) 0.0103(12) 0.0025(13)
Cl1 0.0362(4) 0.0283(4) 0.0223(3) -0.0033(3) 0.0145(3) -0.0035(3)
Cl2 0.0369(4) 0.0428(5) 0.0209(3) 0.0048(3) 0.0146(3) -0.0048(3)
Cl3 0.0690(6) 0.0280(4) 0.0472(5) -0.0024(4) 0.0355(5) 0.0067(4)
Cl4 0.0366(4) 0.0318(4) 0.0284(4) -0.0001(3) 0.0227(3) -0.0006(3)
Cl5 0.0460(5) 0.0497(5) 0.0533(5) -0.0043(4) 0.0408(4) -0.0040(4)
Cl6 0.0321(4) 0.0334(4) 0.0281(4) -0.0009(3) 0.0172(3) 0.0052(3)

loop_
_atom_type_symbol
_atom_type_description
_atom_type_scat_dispersion_real
_atom_type_scat_dispersion_imag
_atom_type_scat_source
C C 0.0033 0.0016 'International Tables Vol C Tables 4.2.6.8 and 6.1.1.4'
H H 0.0000 0.0000 'International Tables Vol C Tables 4.2.6.8 and 6.1.1.4'
N N 0.0061 0.0033 'International Tables Vol C Tables 4.2.6.8 and 6.1.1.4'
O O 0.0106 0.0060 'International Tables Vol C Tables 4.2.6.8 and 6.1.1.4'
Cl Cl 0.1484 0.1585 'International Tables Vol C Tables 4.2.6.8 and 6.1.1.4'
Co Co 0.3494 0.9721 'International Tables Vol C Tables 4.2.6.8 and 6.1.1.4'

loop_
_geom_angle_atom_site_label_1
_geom_angle_atom_site_label_2
_geom_angle_atom_site_label_3
_geom_angle
O1 Co1 N1 96.04(10)
O1 Co1 O3 87.58(9)
N1 Co1 O3 87.65(9)
O1 Co1 O2 85.41(9)
N1 Co1 O2 92.88(9)
O3 Co1 O2 172.99(9)
O1 Co1 O4 87.27(8)
N1 Co1 O4 176.64(10)
O3 Co1 O4 91.95(8)
O2 Co1 O4 87.93(8)
O1 Co1 N2 178.28(9)
N1 Co1 N2 85.65(10)
O3 Co1 N2 92.21(9)
O2 Co1 N2 94.81(9)
O4 Co1 N2 91.03(9)
C1 O1 Co1 124.87(19)
O1 C1 C2 119.1(3)
O1 C1 C6 124.7(3)
C2 C1 C6 116.1(2)
C3 C2 C1 122.5(3)
C3 C2 Cl1 119.5(2)
C1 C2 Cl1 118.0(2)
C2 C3 C4 119.6(3)
C5 C4 C3 120.7(3)
C5 C4 Cl2 120.4(2)
C3 C4 Cl2 118.8(2)
C4 C5 C6 120.6(3)
C5 C6 C7 117.1(3)
C5 C6 C1 120.4(3)
C7 C6 C1 122.4(3)
N1 C7 C6 125.8(3)
C7 N1 C8 121.6(2)
C7 N1 Co1 124.4(2)
C8 N1 Co1 113.99(18)
C13 C8 C9 119.8(3)
C13 C8 N1 114.7(2)
C9 C8 N1 125.4(3)
C10 C9 C8 119.1(3)
C9 C10 C11 121.0(3)
C12 C11 C10 119.8(3)
C13 C12 C11 119.4(3)
C12 C13 C8 120.9(3)
C12 C13 N2 122.9(3)
C8 C13 N2 115.7(3)
C13 N2 C21 113.4(2)
C13 N2 C14 106.5(2)
C21 N2 C14 106.4(2)
C13 N2 Co1 107.91(18)
C21 N2 Co1 111.82(18)
C14 N2 Co1 110.73(17)
C15 C14 N2 112.7(2)
C16 C15 C20 121.0(3)
C16 C15 C14 122.1(3)
C20 C15 C14 116.6(3)
C15 C16 C17 118.8(3)
C18 C17 C16 122.0(3)
C18 C17 Cl3 118.2(2)
C16 C17 Cl3 119.8(3)
C17 C18 C19 118.9(3)
C18 C19 C20 121.3(3)
C18 C19 Cl4 119.2(2)
C20 C19 Cl4 119.5(2)
O2 C20 C15 120.0(2)
O2 C20 C19 121.9(3)
C15 C20 C19 118.0(3)
C20 O2 Co1 118.67(16)
N2 C21 C22 116.0(2)
C23 C22 C27 120.7(3)
C23 C22 C21 116.2(3)
C27 C22 C21 122.8(3)
C24 C23 C22 120.9(3)
C25 C24 C23 120.6(3)
C25 C24 Cl5 119.8(2)
C23 C24 Cl5 119.6(3)
C24 C25 C26 118.4(3)
C25 C26 C27 123.3(3)
C25 C26 Cl6 117.9(2)
C27 C26 Cl6 118.7(2)
O3 C27 C22 126.1(3)
O3 C27 C26 117.8(3)
C22 C27 C26 116.1(3)
C27 O3 Co1 124.96(18)
C28 O4 Co1 121.32(17)

loop_
_geom_bond_atom_site_label_1
_geom_bond_atom_site_label_2
_geom_bond_distance
Co1 O1 1.871(2)
Co1 N1 1.878(2)
Co1 O3 1.8834(19)
Co1 O2 1.9077(19)
Co1 O4 1.9627(19)
Co1 N2 1.986(2)
O1 C1 1.297(3)
C1 C2 1.416(4)
C1 C6 1.425(4)
C2 C3 1.370(4)
C2 Cl1 1.730(3)
C3 C4 1.401(4)
C4 C5 1.345(4)
C4 Cl2 1.743(3)
C5 C6 1.415(4)
C6 C7 1.417(4)
C7 N1 1.296(4)
N1 C8 1.426(4)
C8 C13 1.389(4)
C8 C9 1.394(4)
C9 C10 1.383(4)
C10 C11 1.392(5)
C11 C12 1.384(4)
C12 C13 1.386(4)
C13 N2 1.470(3)
N2 C21 1.498(4)
N2 C14 1.517(4)
C14 C15 1.496(4)
C15 C16 1.391(4)
C15 C20 1.402(4)
C16 C17 1.387(4)
C17 C18 1.376(5)
C17 Cl3 1.739(3)
C18 C19 1.384(4)
C19 C20 1.409(4)
C19 Cl4 1.729(3)
C20 O2 1.331(3)
C21 C22 1.501(4)
C22 C23 1.392(4)
C22 C27 1.400(4)
C23 C24 1.380(4)
C24 C25 1.374(5)
C24 Cl5 1.740(3)
C25 C26 1.385(4)
C26 C27 1.416(4)
C26 Cl6 1.741(3)
C27 O3 1.316(3)
O4 C28 1.437(4)

loop_
_geom_torsion_atom_site_label_1
_geom_torsion_atom_site_label_2
_geom_torsion_atom_site_label_3
_geom_torsion_atom_site_label_4
_geom_torsion
N1 Co1 O1 C1 -14.8(2)
O3 Co1 O1 C1 -102.2(2)
O2 Co1 O1 C1 77.6(2)
O4 Co1 O1 C1 165.7(2)
N2 Co1 O1 C1 175(25)
Co1 O1 C1 C2 -171.73(19)
Co1 O1 C1 C6 11.3(4)
O1 C1 C2 C3 -178.0(3)
C6 C1 C2 C3 -0.8(4)
O1 C1 C2 Cl1 0.7(4)
C6 C1 C2 Cl1 178.0(2)
C1 C2 C3 C4 1.1(5)
Cl1 C2 C3 C4 -177.6(2)
C2 C3 C4 C5 -1.1(5)
C2 C3 C4 Cl2 177.3(2)
C3 C4 C5 C6 0.8(4)
Cl2 C4 C5 C6 -177.6(2)
C4 C5 C6 C7 175.9(3)
C4 C5 C6 C1 -0.5(4)
O1 C1 C6 C5 177.5(3)
C2 C1 C6 C5 0.4(4)
O1 C1 C6 C7 1.3(4)
C2 C1 C6 C7 -175.8(3)
C5 C6 C7 N1 177.2(3)
C1 C6 C7 N1 -6.5(5)
C6 C7 N1 C8 177.7(3)
C6 C7 N1 Co1 -1.6(4)
O1 Co1 N1 C7 10.1(2)
O3 Co1 N1 C7 97.4(2)
O2 Co1 N1 C7 -75.6(2)
O4 Co1 N1 C7 -179(100)
N2 Co1 N1 C7 -170.2(2)
O1 Co1 N1 C8 -169.29(18)
O3 Co1 N1 C8 -81.98(19)
O2 Co1 N1 C8 105.02(19)
O4 Co1 N1 C8 1.2(17)
N2 Co1 N1 C8 10.41(19)
C7 N1 C8 C13 175.2(3)
Co1 N1 C8 C13 -5.4(3)
C7 N1 C8 C9 -3.0(4)
Co1 N1 C8 C9 176.4(2)
C13 C8 C9 C10 -1.5(4)
N1 C8 C9 C10 176.6(3)
C8 C9 C10 C11 1.5(5)
C9 C10 C11 C12 -0.5(5)
C10 C11 C12 C13 -0.6(5)
C11 C12 C13 C8 0.6(4)
C11 C12 C13 N2 -170.9(3)
C9 C8 C13 C12 0.5(4)
N1 C8 C13 C12 -177.8(3)
C9 C8 C13 N2 172.5(3)
N1 C8 C13 N2 -5.8(4)
C12 C13 N2 C21 -50.5(4)
C8 C13 N2 C21 137.6(3)
C12 C13 N2 C14 66.2(3)
C8 C13 N2 C14 -105.7(3)
C12 C13 N2 Co1 -174.9(2)
C8 C13 N2 Co1 13.2(3)
O1 Co1 N2 C13 158(3)
N1 Co1 N2 C13 -12.67(18)
O3 Co1 N2 C13 74.80(18)
O2 Co1 N2 C13 -105.21(18)
O4 Co1 N2 C13 166.79(17)
O1 Co1 N2 C21 32(3)
N1 Co1 N2 C21 -138.00(18)
O3 Co1 N2 C21 -50.53(18)
O2 Co1 N2 C21 129.46(18)
O4 Co1 N2 C21 41.46(18)
O1 Co1 N2 C14 -86(3)
N1 Co1 N2 C14 103.54(18)
O3 Co1 N2 C14 -168.98(17)
O2 Co1 N2 C14 11.01(18)
O4 Co1 N2 C14 -77.00(17)
C13 N2 C14 C15 59.4(3)
C21 N2 C14 C15 -179.4(2)
Co1 N2 C14 C15 -57.7(3)
N2 C14 C15 C16 -124.3(3)
N2 C14 C15 C20 61.5(3)
C20 C15 C16 C17 0.9(4)
C14 C15 C16 C17 -173.0(3)
C15 C16 C17 C18 -1.6(5)
C15 C16 C17 Cl3 176.4(2)
C16 C17 C18 C19 0.8(5)
Cl3 C17 C18 C19 -177.1(2)
C17 C18 C19 C20 0.5(4)
C17 C18 C19 Cl4 179.3(2)
C16 C15 C20 O2 -176.0(2)
C14 C15 C20 O2 -1.7(4)
C16 C15 C20 C19 0.3(4)
C14 C15 C20 C19 174.6(2)
C18 C19 C20 O2 175.2(3)
Cl4 C19 C20 O2 -3.6(4)
C18 C19 C20 C15 -1.1(4)
Cl4 C19 C20 C15 -179.9(2)
C15 C20 O2 Co1 -51.7(3)
C19 C20 O2 Co1 132.1(2)
O1 Co1 O2 C20 -139.9(2)
N1 Co1 O2 C20 -44.0(2)
O3 Co1 O2 C20 -138.2(7)
O4 Co1 O2 C20 132.70(19)
N2 Co1 O2 C20 41.8(2)
C13 N2 C21 C22 -68.2(3)
C14 N2 C21 C22 175.1(2)
Co1 N2 C21 C22 54.1(3)
N2 C21 C22 C23 155.5(3)
N2 C21 C22 C27 -29.3(4)
C27 C22 C23 C24 0.1(4)
C21 C22 C23 C24 175.5(3)
C22 C23 C24 C25 0.2(5)
C22 C23 C24 Cl5 179.4(2)
C23 C24 C25 C26 -0.8(5)
Cl5 C24 C25 C26 179.9(2)
C24 C25 C26 C27 1.3(4)
C24 C25 C26 Cl6 179.7(2)
C23 C22 C27 O3 -177.7(3)
C21 C22 C27 O3 7.2(4)
C23 C22 C27 C26 0.3(4)
C21 C22 C27 C26 -174.8(3)
C25 C26 C27 O3 177.2(3)
Cl6 C26 C27 O3 -1.2(4)
C25 C26 C27 C22 -1.0(4)
Cl6 C26 C27 C22 -179.4(2)
C22 C27 O3 Co1 -16.8(4)
C26 C27 O3 Co1 165.30(19)
O1 Co1 O3 C27 -143.7(2)
N1 Co1 O3 C27 120.1(2)
O2 Co1 O3 C27 -145.4(6)
O4 Co1 O3 C27 -56.5(2)
N2 Co1 O3 C27 34.6(2)
O1 Co1 O4 C28 40.7(2)
N1 Co1 O4 C28 -129.8(15)
O3 Co1 O4 C28 -46.7(2)
O2 Co1 O4 C28 126.2(2)
N2 Co1 O4 C28 -139.0(2)
